data_7052426
loop_
_publ_author_name
'Clarke, Lionel P.'
'Cole, Jacqueline M.'
'Davies, John E.'
'French, Alexandra'
'Koentjoro, Olivia F.'
'Raithby, Paul R.'
'Shields, Gregory P.'

_publ_section_title
;
 Molecular rearrangements of diynes coordinated to triosmium carbonyl
 clusters: reactions of [Os3(&#xFFFD;-H)2(CO)10] and [Os3(CO)10(MeCN)2]
 with 1,4-dipyridylbuta-1,3-diyne
;
_journal_issue 1
_journal_name_full 'New Journal of Chemistry'
_journal_page_first 145
_journal_paper_doi 10.1039/b412578a
_journal_volume 29
_journal_year 2005
_chemical_formula_sum 'C23 H10 N2 O9 Os3'
_chemical_formula_weight 1028.93
_chemical_name_systematic 'Compound 3'
_space_group_IT_number 2
_symmetry_cell_setting triclinic
_symmetry_space_group_name_Hall '-P 1'
_symmetry_space_group_name_H-M 'P -1'
_atom_sites_solution_hydrogens geom
_atom_sites_solution_primary direct
_atom_sites_solution_secondary difmap
_audit_creation_method SHELXL
_cell_angle_alpha 107.27(2)
_cell_angle_beta 102.64(4)
_cell_angle_gamma 85.36(3)
_cell_formula_units_Z 2
_cell_length_a 10.250(5)
_cell_length_b 14.515(4)
_cell_length_c 8.843(2)
_cell_measurement_reflns_used 25
_cell_measurement_temperature 293(2)
_cell_volume 1225.7(8)
_computing_cell_refinement 'Rigaku AFC5R diffractometer control software'
_computing_data_collection 'Rigaku AFC5R diffractometer control software'
_computing_data_reduction 'Rigaku AFC5R diffractometer control software'
_computing_molecular_graphics 'SHELXTL-PLUS (Sheldrick, 1991)'
_computing_publication_material 'SHELXL-93 (Sheldrick, 1993)'
_computing_structure_refinement 'SHELXL-93 (Sheldrick, 1993)'
_computing_structure_solution 'SHELXS-86 (Sheldrick, 1990)'
_diffrn_ambient_temperature 293(2)
_diffrn_measurement_device 'Rigaku AFC5R four-circle diffractometer'
_diffrn_measurement_method '\w/2\q scans'
_diffrn_radiation_monochromator graphite
_diffrn_radiation_source 'fine-focus rotating anode'
_diffrn_radiation_type MoK\a
_diffrn_radiation_wavelength 0.71073
_diffrn_reflns_av_R_equivalents 0.0310
_diffrn_reflns_av_sigmaI/netI 0.0986
_diffrn_reflns_limit_h_max 13
_diffrn_reflns_limit_h_min 0
_diffrn_reflns_limit_k_max 18
_diffrn_reflns_limit_k_min -18
_diffrn_reflns_limit_l_max 11
_diffrn_reflns_limit_l_min -11
_diffrn_reflns_number 7473
_diffrn_reflns_theta_max 27.51
_diffrn_reflns_theta_min 3.50
_diffrn_standards_decay_% 2
_diffrn_standards_interval_count 200
_diffrn_standards_number 3
_exptl_absorpt_coefficient_mu 15.567
_exptl_absorpt_correction_T_max 0.288
_exptl_absorpt_correction_T_min 0.171
_exptl_absorpt_correction_type psi-scan
_exptl_crystal_colour Red
_exptl_crystal_density_diffrn 2.788
_exptl_crystal_description Prism
_exptl_crystal_F_000 924
_exptl_crystal_size_max 0.18
_exptl_crystal_size_mid 0.10
_exptl_crystal_size_min 0.08
_refine_diff_density_max 1.214
_refine_diff_density_min -1.867
_refine_diff_density_rms 0.295
_refine_ls_extinction_method none
_refine_ls_goodness_of_fit_all 1.012
_refine_ls_goodness_of_fit_obs 1.056
_refine_ls_hydrogen_treatment constr
_refine_ls_matrix_type full
_refine_ls_number_parameters 324
_refine_ls_number_reflns 5617
_refine_ls_number_restraints 0
_refine_ls_restrained_S_all 1.017
_refine_ls_restrained_S_obs 1.056
_refine_ls_R_factor_all 0.0982
_refine_ls_R_factor_obs 0.0406
_refine_ls_shift/esd_max 0.000
_refine_ls_shift/esd_mean 0.000
_refine_ls_structure_factor_coef Fsqd
_refine_ls_weighting_details 'w==1/[\s^2^(Fo^2^)+(0.0408P)^2^+1.3110P] where P==(Fo^2^+2Fc^2^)/3'
_refine_ls_weighting_scheme calc
_refine_ls_wR_factor_all 0.1068
_refine_ls_wR_factor_obs 0.0891
_reflns_number_observed 3738
_reflns_number_total 5621
_reflns_observed_criterion I>2\s(I)
_cod_data_source_file b412578a.txt
_cod_data_source_block pr9615
_cod_depositor_comments
;
The following automatic conversions were performed:

'_refine_ls_weighting_scheme' value 'calc
w==1/[\s^2^(Fo^2^)+(0.0408P)^2^+1.3110P] where P==(Fo^2^+2Fc^2^)/3'
was changed to 'calc'. New tag '_refine_ls_weighting_details' was
created. The value of the new tag was set to
'w==1/[\s^2^(Fo^2^)+(0.0408P)^2^+1.3110P] where P==(Fo^2^+2Fc^2^)/3'.

Automatic conversion script
Id: cif_fix_values 3143 2015-03-26 13:38:13Z robertas 
;
_cod_original_cell_volume 1225.7(7)
_cod_database_code 7052426

loop_
_symmetry_equiv_pos_as_xyz
'x, y, z'
'-x, -y, -z'

loop_
_atom_site_aniso_label
_atom_site_aniso_U_11
_atom_site_aniso_U_22
_atom_site_aniso_U_33
_atom_site_aniso_U_23
_atom_site_aniso_U_13
_atom_site_aniso_U_12
Os1 0.0254(3) 0.0314(2) 0.0278(2) 0.0080(2) 0.0000(2) 0.0016(2)
Os2 0.0270(3) 0.0281(2) 0.0285(2) 0.0089(2) 0.0016(2) -0.0027(2)
Os3 0.0275(3) 0.0284(2) 0.0267(2) 0.0045(2) 0.0052(2) 0.0004(2)
O11 0.058(7) 0.078(7) 0.055(6) 0.038(5) 0.017(5) 0.009(6)
C11 0.023(6) 0.041(7) 0.038(6) 0.015(5) 0.006(5) -0.001(5)
O12 0.078(9) 0.048(6) 0.072(7) -0.010(5) -0.008(6) 0.002(6)
C12 0.041(8) 0.046(8) 0.039(7) 0.014(6) 0.001(6) 0.007(6)
C13 0.039(8) 0.027(6) 0.049(7) 0.009(5) 0.005(6) -0.003(6)
O13 0.033(6) 0.085(8) 0.083(8) 0.019(6) 0.019(6) 0.003(6)
O21 0.124(12) 0.038(6) 0.074(7) 0.007(5) -0.020(7) -0.018(7)
C21 0.062(10) 0.041(8) 0.047(8) 0.023(6) -0.004(7) -0.001(7)
O22 0.085(10) 0.090(9) 0.117(10) 0.021(8) 0.074(9) 0.004(7)
C22 0.043(9) 0.037(7) 0.084(11) 0.016(7) 0.031(8) -0.001(6)
O23 0.071(8) 0.067(7) 0.079(7) 0.044(6) -0.019(6) -0.004(6)
C23 0.024(7) 0.053(8) 0.043(7) 0.020(6) -0.004(5) -0.013(6)
C31 0.022(6) 0.036(6) 0.051(8) 0.013(5) 0.014(5) 0.003(5)
O31 0.074(8) 0.109(9) 0.018(4) 0.017(5) 0.006(5) -0.008(7)
C32 0.042(9) 0.048(8) 0.033(6) 0.005(5) 0.009(6) 0.003(6)
O32 0.040(6) 0.065(7) 0.082(7) 0.010(5) 0.029(5) 0.020(5)
C33 0.046(9) 0.039(7) 0.033(6) 0.007(5) 0.005(6) -0.011(6)
O33 0.085(9) 0.052(6) 0.059(6) 0.012(5) -0.002(6) -0.030(6)
C42 0.058(11) 0.076(10) 0.043(8) 0.033(7) -0.016(7) -0.011(8)
C43 0.040(9) 0.075(11) 0.064(9) 0.023(8) -0.015(7) -0.020(8)
C44 0.033(8) 0.069(10) 0.069(10) 0.027(8) -0.005(7) -0.009(7)
C45 0.039(8) 0.054(8) 0.049(8) 0.020(6) 0.004(6) -0.009(7)
C46 0.012(5) 0.030(6) 0.036(6) 0.010(5) -0.007(4) 0.000(4)
C47 0.013(5) 0.028(5) 0.032(5) 0.008(4) 0.005(4) -0.002(4)
C48 0.015(6) 0.041(6) 0.024(5) 0.009(5) 0.008(4) 0.011(5)
C49 0.034(7) 0.023(5) 0.032(6) 0.001(4) -0.002(5) -0.001(5)
C50 0.034(8) 0.057(8) 0.027(6) 0.011(5) -0.003(5) 0.008(6)
C51 0.042(8) 0.039(7) 0.032(6) 0.009(5) 0.018(5) -0.003(6)
C52 0.041(9) 0.060(9) 0.047(7) 0.008(7) 0.018(7) 0.015(7)
C53 0.053(10) 0.063(10) 0.067(10) 0.014(8) 0.031(8) 0.013(8)
C54 0.043(9) 0.038(7) 0.060(8) 0.009(6) 0.007(7) 0.015(6)
C55 0.036(8) 0.040(7) 0.036(6) 0.006(5) -0.001(5) 0.004(6)

loop_
_atom_site_label
_atom_site_type_symbol
_atom_site_fract_x
_atom_site_fract_y
_atom_site_fract_z
_atom_site_U_iso_or_equiv
_atom_site_thermal_displace_type
_atom_site_occupancy
_atom_site_calc_flag
_atom_site_refinement_flags
_atom_site_disorder_group
Os1 Os 0.17751(5) 0.28167(3) 0.29713(5) 0.02926(12) Uani 1 d . .
Os2 Os 0.30736(5) 0.18066(3) 0.52047(5) 0.02820(12) Uani 1 d . .
Os3 Os 0.30935(5) 0.38409(3) 0.63464(5) 0.02841(12) Uani 1 d . .
O11 O 0.1418(11) 0.3991(7) 0.0554(11) 0.059(3) Uani 1 d . .
C11 C 0.1567(12) 0.3555(8) 0.1494(14) 0.033(3) Uani 1 d . .
O12 O 0.0528(12) 0.1095(7) 0.0293(13) 0.076(4) Uani 1 d . .
C12 C 0.1006(14) 0.1738(9) 0.1319(15) 0.043(3) Uani 1 d . .
C13 C 0.0008(14) 0.3130(8) 0.3589(15) 0.039(3) Uani 1 d . .
O13 O -0.0991(11) 0.3268(8) 0.3897(13) 0.067(3) Uani 1 d . .
O21 O 0.2006(14) -0.0057(7) 0.2672(13) 0.086(4) Uani 1 d . .
C21 C 0.2383(16) 0.0646(10) 0.3625(16) 0.050(4) Uani 1 d . .
O22 O 0.0818(13) 0.2077(9) 0.7023(16) 0.091(4) Uani 1 d . .
C22 C 0.1648(15) 0.1982(9) 0.6336(19) 0.052(4) Uani 1 d . .
O23 O 0.4815(12) 0.0576(7) 0.7166(13) 0.073(3) Uani 1 d . .
C23 C 0.4224(13) 0.1089(9) 0.6506(14) 0.040(3) Uani 1 d . .
C31 C 0.3711(12) 0.4000(8) 0.8647(15) 0.035(3) Uani 1 d . .
O31 O 0.4062(11) 0.4148(8) 0.9989(10) 0.067(3) Uani 1 d . .
C32 C 0.1370(14) 0.4395(9) 0.6782(14) 0.043(3) Uani 1 d . .
O32 O 0.0354(10) 0.4724(7) 0.7023(13) 0.063(3) Uani 1 d . .
C33 C 0.3801(14) 0.5047(9) 0.6536(14) 0.040(3) Uani 1 d . .
O33 O 0.4276(12) 0.5747(7) 0.6603(12) 0.067(3) Uani 1 d . .
N41 N 0.5946(12) 0.2624(8) 0.8325(13) 0.048(3) Uiso 1 d . .
C42 C 0.7003(16) 0.2802(11) 0.9525(16) 0.059(4) Uani 1 d . .
H42 H 0.7012(16) 0.2574(11) 1.0406(16) 0.071 Uiso 1 calc R .
C43 C 0.8089(16) 0.3304(11) 0.9544(18) 0.062(4) Uani 1 d . .
H43 H 0.8827(16) 0.3376(11) 1.0394(18) 0.075 Uiso 1 calc R .
C44 C 0.8092(15) 0.3693(11) 0.8331(17) 0.057(4) Uani 1 d . .
H44 H 0.8815(15) 0.4043(11) 0.8335(17) 0.068 Uiso 1 calc R .
C45 C 0.6971(14) 0.3552(10) 0.7077(16) 0.047(3) Uani 1 d . .
H45 H 0.6918(14) 0.3822(10) 0.6234(16) 0.056 Uiso 1 calc R .
C46 C 0.5924(11) 0.2997(7) 0.7100(12) 0.028(2) Uani 1 d . .
C47 C 0.4689(10) 0.2874(7) 0.5795(12) 0.024(2) Uani 1 d . .
C48 C 0.4706(10) 0.2281(8) 0.4171(12) 0.027(2) Uani 1 d . .
C49 C 0.3684(12) 0.2267(7) 0.2738(13) 0.033(3) Uani 1 d . .
C50 C 0.4223(13) 0.1738(9) 0.1446(13) 0.041(3) Uani 1 d . .
H50 H 0.3785(13) 0.1619(9) 0.0370(13) 0.050 Uiso 1 calc R .
C51 C 0.5519(13) 0.1402(8) 0.1956(13) 0.036(3) Uani 1 d . .
C52 C 0.6518(14) 0.0851(10) 0.1183(16) 0.050(4) Uani 1 d . .
H52 H 0.6368(14) 0.0641(10) 0.0059(16) 0.060 Uiso 1 calc R .
C53 C 0.7687(16) 0.0628(11) 0.2062(18) 0.060(4) Uani 1 d . .
H53 H 0.8348(16) 0.0287(11) 0.1540(18) 0.072 Uiso 1 calc R .
C54 C 0.7912(14) 0.0908(9) 0.3762(16) 0.049(4) Uani 1 d . .
H54 H 0.8705(14) 0.0730(9) 0.4358(16) 0.059 Uiso 1 calc R .
C55 C 0.6983(13) 0.1429(8) 0.4522(14) 0.040(3) Uani 1 d . .
H55 H 0.7129(13) 0.1606(8) 0.5645(14) 0.048 Uiso 1 calc R .
N56 N 0.5821(10) 0.1704(6) 0.3658(10) 0.031(2) Uiso 1 d . .
H1 H 0.2519 0.3971 0.4286 0.080 Uiso 1 d . .

loop_
_atom_type_symbol
_atom_type_description
_atom_type_scat_dispersion_real
_atom_type_scat_dispersion_imag
_atom_type_scat_source
C C 0.0033 0.0016 'International Tables Vol C Tables 4.2.6.8 and 6.1.1.4'
H H 0.0000 0.0000 'International Tables Vol C Tables 4.2.6.8 and 6.1.1.4'
N N 0.0061 0.0033 'International Tables Vol C Tables 4.2.6.8 and 6.1.1.4'
O O 0.0106 0.0060 'International Tables Vol C Tables 4.2.6.8 and 6.1.1.4'
Os Os -1.2165 7.6030 'International Tables Vol C Tables 4.2.6.8 and 6.1.1.4'

loop_
_geom_angle_atom_site_label_1
_geom_angle_atom_site_label_2
_geom_angle_atom_site_label_3
_geom_angle
_geom_angle_site_symmetry_1
_geom_angle_site_symmetry_3
_geom_angle_publ_flag
C12 Os1 C11 91.2(5) . . ?
C12 Os1 C13 88.7(5) . . ?
C11 Os1 C13 97.6(5) . . ?
C12 Os1 C49 90.6(5) . . ?
C11 Os1 C49 97.5(5) . . ?
C13 Os1 C49 164.9(5) . . ?
C12 Os1 Os2 97.1(4) . . ?
C11 Os1 Os2 159.1(4) . . ?
C13 Os1 Os2 101.6(4) . . ?
C49 Os1 Os2 63.5(3) . . ?
C12 Os1 Os3 154.0(4) . . ?
C11 Os1 Os3 114.7(4) . . ?
C13 Os1 Os3 89.3(4) . . ?
C49 Os1 Os3 84.7(3) . . ?
Os2 Os1 Os3 57.97(3) . . ?
C22 Os2 C21 94.6(6) . . ?
C22 Os2 C23 95.6(6) . . ?
C21 Os2 C23 91.7(5) . . ?
C22 Os2 C47 123.5(5) . . ?
C21 Os2 C47 141.5(5) . . ?
C23 Os2 C47 89.6(5) . . ?
C22 Os2 C48 156.1(5) . . ?
C21 Os2 C48 104.9(5) . . ?
C23 Os2 C48 97.4(5) . . ?
C47 Os2 C48 37.0(4) . . ?
C22 Os2 Os3 82.0(4) . . ?
C21 Os2 Os3 150.1(4) . . ?
C23 Os2 Os3 118.2(4) . . ?
C47 Os2 Os3 47.6(3) . . ?
C48 Os2 Os3 74.2(3) . . ?
C22 Os2 Os1 95.1(5) . . ?
C21 Os2 Os1 87.5(4) . . ?
C23 Os2 Os1 169.3(4) . . ?
C47 Os2 Os1 84.4(3) . . ?
C48 Os2 Os1 72.5(2) . . ?
Os3 Os2 Os1 63.44(3) . . ?
C33 Os3 C31 91.7(5) . . ?
C33 Os3 C32 93.8(6) . . ?
C31 Os3 C32 88.8(5) . . ?
C33 Os3 C47 102.4(5) . . ?
C31 Os3 C47 91.4(4) . . ?
C32 Os3 C47 163.7(5) . . ?
C33 Os3 Os2 151.3(4) . . ?
C31 Os3 Os2 99.4(3) . . ?
C32 Os3 Os2 112.6(4) . . ?
C47 Os3 Os2 51.3(3) . . ?
C33 Os3 Os1 113.1(3) . . ?
C31 Os3 Os1 155.3(4) . . ?
C32 Os3 Os1 89.9(4) . . ?
C47 Os3 Os1 83.1(3) . . ?
Os2 Os3 Os1 58.59(3) . . ?
O11 C11 Os1 178.3(11) . . ?
O12 C12 Os1 178.5(12) . . ?
O13 C13 Os1 177.2(12) . . ?
O21 C21 Os2 178.0(15) . . ?
O22 C22 Os2 178.7(15) . . ?
O23 C23 Os2 172.1(11) . . ?
O31 C31 Os3 176.0(11) . . ?
O32 C32 Os3 179.3(11) . . ?
O33 C33 Os3 176.3(13) . . ?
C42 N41 C46 117.3(12) . . ?
N41 C42 C43 123.6(14) . . ?
C44 C43 C42 120.3(14) . . ?
C43 C44 C45 117.5(15) . . ?
C44 C45 C46 119.1(13) . . ?
N41 C46 C45 122.0(11) . . ?
N41 C46 C47 118.2(11) . . ?
C45 C46 C47 119.6(10) . . ?
C48 C47 C46 121.0(9) . . ?
C48 C47 Os3 122.1(7) . . ?
C46 C47 Os3 115.6(7) . . ?
C48 C47 Os2 74.6(6) . . ?
C46 C47 Os2 127.6(8) . . ?
Os3 C47 Os2 81.1(4) . . ?
N56 C48 C47 125.4(9) . . ?
N56 C48 C49 107.9(8) . . ?
C47 C48 C49 126.1(9) . . ?
N56 C48 Os2 126.2(7) . . ?
C47 C48 Os2 68.4(6) . . ?
C49 C48 Os2 87.2(7) . . ?
C50 C49 C48 105.8(10) . . ?
C50 C49 Os1 133.5(9) . . ?
C48 C49 Os1 120.0(8) . . ?
C49 C50 C51 111.4(10) . . ?
C50 C51 N56 107.7(10) . . ?
C50 C51 C52 135.7(11) . . ?
N56 C51 C52 116.6(11) . . ?
C53 C52 C51 120.6(13) . . ?
C52 C53 C54 120.5(13) . . ?
C55 C54 C53 120.0(13) . . ?
C54 C55 N56 120.5(11) . . ?
C55 N56 C51 121.7(10) . . ?
C55 N56 C48 131.3(9) . . ?
C51 N56 C48 107.0(9) . . ?

loop_
_geom_bond_atom_site_label_1
_geom_bond_atom_site_label_2
_geom_bond_distance
_geom_bond_site_symmetry_2
_geom_bond_publ_flag
Os1 C12 1.883(13) . ?
Os1 C11 1.890(12) . ?
Os1 C13 1.984(14) . ?
Os1 C49 2.082(12) . ?
Os1 Os2 2.8417(11) . ?
Os1 Os3 2.9782(14) . ?
Os2 C22 1.905(14) . ?
Os2 C21 1.911(14) . ?
Os2 C23 1.929(13) . ?
Os2 C47 2.229(10) . ?
Os2 C48 2.311(11) . ?
Os2 Os3 2.8229(10) . ?
Os3 C33 1.897(13) . ?
Os3 C31 1.943(12) . ?
Os3 C32 1.949(14) . ?
Os3 C47 2.110(10) . ?
O11 C11 1.164(13) . ?
O12 C12 1.145(15) . ?
C13 O13 1.10(2) . ?
O21 C21 1.15(2) . ?
O22 C22 1.13(2) . ?
O23 C23 1.136(14) . ?
C31 O31 1.122(13) . ?
C32 O32 1.146(15) . ?
C33 O33 1.142(15) . ?
N41 C42 1.32(2) . ?
N41 C46 1.342(15) . ?
C42 C43 1.37(2) . ?
C43 C44 1.35(2) . ?
C44 C45 1.39(2) . ?
C45 C46 1.40(2) . ?
C46 C47 1.497(14) . ?
C47 C48 1.442(14) . ?
C48 N56 1.435(13) . ?
C48 C49 1.453(14) . ?
C49 C50 1.37(2) . ?
C50 C51 1.40(2) . ?
C51 N56 1.407(13) . ?
C51 C52 1.42(2) . ?
C52 C53 1.35(2) . ?
C53 C54 1.41(2) . ?
C54 C55 1.34(2) . ?
C55 N56 1.366(14) . ?
